data_2007570
loop_
_publ_author_name
'de Silva, Saliya A.'
'Whitener, Mark A.'
'Baron, David E.'
'Zavaleta, Andres'
'Isidor, Edward V.'
'Allam, Osama'

_publ_section_title
;
 (9-Anthrylmethyl)bis(2-pyridylmethyl)amine
;
_journal_issue 8
_journal_name_full 'Acta Crystallographica Section C'
_journal_page_first 1117
_journal_page_last 1119
_journal_paper_doi 10.1107/S0108270198002728
_journal_volume 54
_journal_year 1998
_chemical_formula_moiety 'C27 H23 N3'
_chemical_formula_sum 'C27 H23 N3'
_chemical_formula_weight 389.48
_chemical_melting_point 420.0(10)
_chemical_name_systematic
;
 ?
;
_space_group_IT_number 14
_symmetry_cell_setting monoclinic
_symmetry_space_group_name_Hall '-P 2ybc'
_symmetry_space_group_name_H-M 'P 1 21/c 1'
_cell_angle_alpha 90.00
_cell_angle_beta 90.220(10)
_cell_angle_gamma 90.00
_cell_formula_units_Z 4
_cell_length_a 14.5900(10)
_cell_length_b 8.8570(10)
_cell_length_c 16.6740(10)
_cell_measurement_reflns_used 34
_cell_measurement_temperature 299(2)
_cell_measurement_theta_max 12.33
_cell_measurement_theta_min 4.94
_cell_volume 2154.7(3)
_computing_cell_refinement XSCANS
_computing_data_collection 'XSCANS (Siemens, 1994)'
_computing_data_reduction XSCANS
_computing_molecular_graphics 'XP in SHELXTL'
_computing_structure_refinement 'XL in SHELXTL'
_computing_structure_solution 'XS in SHELXTL (Sheldrick, 1994)'
_diffrn_ambient_temperature 299(2)
_diffrn_measurement_device 'Siemens P4 four-circle'
_diffrn_measurement_method \q/2\q
_diffrn_radiation_monochromator graphite
_diffrn_radiation_source 'fine-focus sealed tube'
_diffrn_radiation_type MoK\a
_diffrn_radiation_wavelength 0.71073
_diffrn_reflns_av_R_equivalents 0.022
_diffrn_reflns_av_sigmaI/netI 0.0478
_diffrn_reflns_limit_h_max 17
_diffrn_reflns_limit_h_min -1
_diffrn_reflns_limit_k_max 10
_diffrn_reflns_limit_k_min -1
_diffrn_reflns_limit_l_max 19
_diffrn_reflns_limit_l_min -19
_diffrn_reflns_number 4886
_diffrn_reflns_theta_max 25
_diffrn_reflns_theta_min 2.44
_diffrn_standards_decay_% 0
_diffrn_standards_interval_count 99
_diffrn_standards_number 3
_exptl_absorpt_coefficient_mu 0.071
_exptl_absorpt_correction_T_max 0.965
_exptl_absorpt_correction_T_min 0.938
_exptl_absorpt_correction_type psi-scan
_exptl_absorpt_process_details '(XEMP in SHELXTL; Sheldrick 1994)'
_exptl_crystal_colour 'pale yellow'
_exptl_crystal_density_diffrn 1.201
_exptl_crystal_density_method 'not measured'
_exptl_crystal_description prism
_exptl_crystal_F_000 824
_exptl_crystal_size_max 0.4
_exptl_crystal_size_mid 0.4
_exptl_crystal_size_min 0.3
_refine_diff_density_max 0.306
_refine_diff_density_min -0.145
_refine_ls_extinction_method none
_refine_ls_goodness_of_fit_all 1.009
_refine_ls_goodness_of_fit_obs 1.071
_refine_ls_hydrogen_treatment noref
_refine_ls_matrix_type full
_refine_ls_number_parameters 271
_refine_ls_number_reflns 3805
_refine_ls_number_restraints 0
_refine_ls_restrained_S_all 1.010
_refine_ls_restrained_S_obs 1.071
_refine_ls_R_factor_all 0.109
_refine_ls_R_factor_obs .055
_refine_ls_shift/esd_max 0.000
_refine_ls_shift/esd_mean 0.000
_refine_ls_structure_factor_coef Fsqd
_refine_ls_weighting_details 'w = 1/[\s^2^(Fo^2^)+(0.0633P)^2^+0.5266P] where P = (Fo^2^+2Fc^2^)/3'
_refine_ls_weighting_scheme calc
_refine_ls_wR_factor_all 0.156
_refine_ls_wR_factor_obs .123
_reflns_number_observed 2192
_reflns_number_total 3806
_reflns_observed_criterion I>2\s(I)
_cod_data_source_file sx1063.cif
_cod_data_source_block ligand
_cod_depositor_comments
;
The following automatic conversions were performed:

'_chemical_melting_point' value '419-421' was changed to '420.0(10)'
- the average value was taken and precision was estimated.

Automatic conversion script
Id: cif_fix_values 1646 2011-03-28 12:23:43Z adriana 

The following automatic conversions were performed:

'_chemical_melting_point' value '419-421' was changed to '420.0(10)'
- the average value was taken and precision was estimated.

Automatic conversion script
Id: cif_fix_values 1715 2011-07-08 13:25:40Z adriana 

The following automatic conversions were performed:

'_refine_ls_weighting_scheme' value 'calc w =
1/[\s^2^(Fo^2^)+(0.0633P)^2^+0.5266P] where P = (Fo^2^+2Fc^2^)/3' was
changed to 'calc'. New tag '_refine_ls_weighting_details' was
created. The value of the new tag was set to 'w =
1/[\s^2^(Fo^2^)+(0.0633P)^2^+0.5266P] where P = (Fo^2^+2Fc^2^)/3'.

Automatic conversion script
Id: cif_fix_values 3143 2015-03-26 13:38:13Z robertas 

The following automatic conversions were performed:

'_exptl_absorpt_correction_type' value '\y scans' was replaced with
the value 'psi-scan' as specified in the replacement file
'src/cod-tools/trunk/data/replacement-values/replacement_values.lst'.

Automatic conversion script
Id: cif_fix_values 5376 2017-05-30 11:51:03Z andrius 
;
_cod_original_sg_symbol_H-M 'P 21/c'
_cod_database_code 2007570

loop_
_symmetry_equiv_pos_as_xyz
'x, y, z'
'-x, y+1/2, -z+1/2'
'-x, -y, -z'
'x, -y-1/2, z-1/2'

loop_
_atom_site_aniso_label
_atom_site_aniso_U_11
_atom_site_aniso_U_22
_atom_site_aniso_U_33
_atom_site_aniso_U_12
_atom_site_aniso_U_13
_atom_site_aniso_U_23
C11 .0402(12) .0435(14) .0448(13) -.0020(11) .0083(10) .0073(12)
C12 .0432(13) .0434(14) .0449(13) -.0034(12) .0091(10) .0075(12)
C13 .0444(13) .0446(15) .0496(14) -.0022(12) .0052(11) .0096(12)
C14 .0521(15) .0466(15) .061(2) .0066(13) .0131(13) .0096(13)
C15 .056(2) .0386(14) .0484(15) .0000(12) .0116(12) .0065(12)
C16 .0491(14) .0433(14) .0433(13) -.0079(12) .0078(11) .0079(12)
C21 .056(2) .056(2) .0511(15) -.0003(13) .0049(12) .0002(13)
C22 .072(2) .064(2) .056(2) -.008(2) -.0059(14) .0011(15)
C23 .061(2) .072(2) .078(2) -.009(2) -.019(2) .009(2)
C24 .0495(15) .061(2) .074(2) .0035(14) -.0024(13) .008(2)
C31 .055(2) .062(2) .053(2) -.0046(14) -.0011(12) .0037(14)
C32 .074(2) .074(2) .051(2) -.017(2) -.0081(14) .000(2)
C33 .103(2) .056(2) .053(2) -.009(2) .002(2) -.006(2)
C34 .083(2) .046(2) .052(2) .002(2) .0107(15) .0016(13)
C10 .0470(14) .051(2) .0532(15) .0017(12) .0080(11) .0033(12)
N10 .0395(11) .0616(14) .0499(12) .0043(10) .0077(9) .0103(11)
C40 .0485(15) .076(2) .065(2) .0130(15) .0109(13) .011(2)
N40 .105(2) .070(2) .105(2) .017(2) .006(2) .018(2)
C41 .047(2) .072(2) .068(2) .016(2) .0070(13) .007(2)
C42 .089(2) .101(3) .105(3) -.004(2) -.032(2) .013(2)
C43 .130(4) .154(5) .107(4) .022(4) -.047(3) .008(3)
C44 .107(3) .155(5) .099(3) .042(3) .003(3) .044(4)
C45 .112(3) .092(3) .136(4) .024(3) .014(3) .042(3)
C50 .0455(14) .070(2) .0520(15) -.0010(14) .0028(11) .0095(14)
N50 .0651(15) .090(2) .073(2) -.0106(15) .0220(13) .0066(15)
C51 .0412(13) .061(2) .058(2) .0068(13) .0058(12) .0107(14)
C52 .062(2) .087(2) .085(2) -.008(2) .020(2) -.007(2)
C53 .069(2) .086(3) .125(3) -.016(2) .014(2) -.020(2)
C54 .067(2) .085(3) .130(3) -.017(2) .023(2) .005(2)
C55 .078(2) .111(3) .099(3) -.017(2) .042(2) .009(2)

loop_
_atom_site_label
_atom_site_fract_x
_atom_site_fract_y
_atom_site_fract_z
_atom_site_U_iso_or_equiv
_atom_site_thermal_displace_type
_atom_site_calc_flag
_atom_site_refinement_flags
_atom_site_occupancy
_atom_site_disorder_group
_atom_site_type_symbol
C11 .07873(15) .0356(3) .89596(13) .0428(6) Uani d . 1 . C
C12 .00152(15) .0370(3) .84469(13) .0438(6) Uani d . 1 . C
C13 -.0730(2) .1382(3) .86088(14) .0462(6) Uani d . 1 . C
C14 -.0675(2) .2340(3) .9265(2) .0531(7) Uani d . 1 . C
H14A -.1161(2) .2990(3) .9367(2) .064 Uiso calc R 1 . H
C15 .0079(2) .2364(3) .97729(14) .0477(6) Uani d . 1 . C
C16 .0829(2) .1362(3) .96172(14) .0452(6) Uani d . 1 . C
C21 -.0077(2) -.0577(3) .77556(14) .0542(7) Uani d . 1 . C
H21A .0393(2) -.1246(3) .76318(14) .065 Uiso calc R 1 . H
C22 -.0828(2) -.0530(3) .7276(2) .0639(8) Uani d . 1 . C
H22A -.0862(2) -.1153(3) .6828(2) .077 Uiso calc R 1 . H
C23 -.1558(2) .0453(3) .7450(2) .0704(8) Uani d . 1 . C
H23A -.2074(2) .0470(3) .7120(2) .085 Uiso calc R 1 . H
C24 -.1510(2) .1367(3) .8092(2) .0616(7) Uani d . 1 . C
H24A -.1998(2) .2008(3) .8201(2) .074 Uiso calc R 1 . H
C31 .1595(2) .1413(3) 1.01545(15) .0566(7) Uani d . 1 . C
H31A .2091(2) .0774(3) 1.00704(15) .068 Uiso calc R 1 . H
C32 .1606(2) .2380(3) 1.0786(2) .0664(8) Uani d . 1 . C
H32A .2116(2) .2409(3) 1.1122(2) .080 Uiso calc R 1 . H
C33 .0857(2) .3342(3) 1.0940(2) .0706(8) Uani d . 1 . C
H33A .0872(2) .3981(3) 1.1382(2) .085 Uiso calc R 1 . H
C34 .0122(2) .3340(3) 1.0452(2) .0605(7) Uani d . 1 . C
H34A -.0366(2) .3984(3) 1.0559(2) .073 Uiso calc R 1 . H
C10 .15506(15) -.0778(3) .88475(15) .0503(6) Uani d . 1 . C
H10A .16349(15) -.1334(3) .93436(15) .060 Uiso calc R 1 . H
H10B .13691(15) -.1494(3) .84366(15) .060 Uiso calc R 1 . H
N10 .24285(12) -.0093(2) .86189(11) .0503(5) Uani d . 1 . N
C40 .3147(2) -.1247(3) .8589(2) .0633(8) Uani d . 1 . C
H40A .3705(2) -.0790(3) .8388(2) .076 Uiso calc R 1 . H
H40B .2964(2) -.2027(3) .8213(2) .076 Uiso calc R 1 . H
N40 .3085(2) -.3394(3) .9471(2) .0932(9) Uani d . 1 . N
C41 .3346(2) -.1962(4) .9385(2) .0627(8) Uani d . 1 . C
C42 .3760(2) -.1178(5) .9989(2) .0984(12) Uani d . 1 . C
H42A .3930(2) -.0175(5) .9915(2) .118 Uiso calc R 1 . H
C43 .3925(3) -.1892(7) 1.0713(3) .130(2) Uani d . 1 . C
H43A .4208(3) -.1376(7) 1.1132(3) .156 Uiso calc R 1 . H
C44 .3671(3) -.3339(8) 1.0804(3) .120(2) Uani d . 1 . C
H44A .3783(3) -.3844(8) 1.1283(3) .144 Uiso calc R 1 . H
C45 .3251(3) -.4046(5) 1.0189(3) .1131(14) Uani d . 1 . C
H45A .3065(3) -.5041(5) 1.0263(3) .136 Uiso calc R 1 . H
C50 .2372(2) .0696(3) .78510(15) .0557(7) Uani d . 1 . C
H50A .1797(2) .1242(3) .78204(15) .067 Uiso calc R 1 . H
H50B .2381(2) -.0037(3) .74187(15) .067 Uiso calc R 1 . H
N50 .3625(2) .1699(3) .70686(14) .0760(7) Uani d . 1 . N
C51 .3153(2) .1785(3) .7745(2) .0535(7) Uani d . 1 . C
C52 .3345(2) .2851(4) .8322(2) .0780(9) Uani d . 1 . C
H52A .3008(2) .2873(4) .8794(2) .094 Uiso calc R 1 . H
C53 .4031(2) .3881(4) .8203(2) .0933(11) Uani d . 1 . C
H53A .4164(2) .4607(4) .8589(2) .112 Uiso calc R 1 . H
C54 .4510(2) .3818(5) .7513(2) .0936(11) Uani d . 1 . C
H54A .4976(2) .4507(5) .7409(2) .112 Uiso calc R 1 . H
C55 .4294(2) .2722(5) .6972(2) .0960(12) Uani d . 1 . C
H55A .4635(2) .2679(5) .6502(2) .115 Uiso calc R 1 . H

loop_
_atom_type_symbol
_atom_type_description
_atom_type_scat_dispersion_real
_atom_type_scat_dispersion_imag
_atom_type_scat_source
C C 0.0033 0.0016 'International Tables Vol C Tables 4.2.6.8 and 6.1.1.4'
H H 0.0000 0.0000 'International Tables Vol C Tables 4.2.6.8 and 6.1.1.4'
N N 0.0061 0.0033 'International Tables Vol C Tables 4.2.6.8 and 6.1.1.4'

loop_
_geom_angle_atom_site_label_1
_geom_angle_atom_site_label_2
_geom_angle_atom_site_label_3
_geom_angle
C16 C11 C12 119.7(2)
C16 C11 C10 119.0(2)
C12 C11 C10 121.2(2)
C11 C12 C21 123.7(2)
C11 C12 C13 119.6(2)
C21 C12 C13 116.6(2)
C14 C13 C24 121.8(2)
C14 C13 C12 119.3(2)
C24 C13 C12 118.9(2)
C15 C14 C13 122.3(2)
C14 C15 C34 121.8(2)
C14 C15 C16 119.0(2)
C34 C15 C16 119.2(2)
C11 C16 C15 120.0(2)
C11 C16 C31 122.4(2)
C15 C16 C31 117.6(2)
C22 C21 C12 122.0(3)
C21 C22 C23 120.6(3)
C24 C23 C22 120.0(3)
C23 C24 C13 121.8(3)
C32 C31 C16 120.8(3)
C31 C32 C33 121.0(3)
C34 C33 C32 120.4(3)
C33 C34 C15 121.0(3)
N10 C10 C11 113.7(2)
C50 N10 C40 110.0(2)
C50 N10 C10 112.3(2)
C40 N10 C10 110.3(2)
N10 C40 C41 113.6(2)
C41 N40 C45 116.9(4)
N40 C41 C42 122.1(3)
N40 C41 C40 116.4(3)
C42 C41 C40 121.5(3)
C41 C42 C43 119.1(4)
C44 C43 C42 119.2(5)
C43 C44 C45 118.9(5)
C44 C45 N40 123.7(4)
N10 C50 C51 111.7(2)
C51 N50 C55 116.4(3)
N50 C51 C52 121.9(3)
N50 C51 C50 117.4(3)
C52 C51 C50 120.7(2)
C53 C52 C51 120.2(3)
C54 C53 C52 118.6(4)
C53 C54 C55 118.3(3)
N50 C55 C54 124.7(3)

loop_
_geom_bond_atom_site_label_1
_geom_bond_atom_site_label_2
_geom_bond_site_symmetry_2
_geom_bond_distance
_geom_bond_publ_flag
C11 C16 . 1.414(3) ?
C11 C12 . 1.411(3) ?
C11 C10 . 1.512(3) ?
C12 C21 . 1.431(3) ?
C12 C13 . 1.435(3) ?
C13 C14 . 1.387(3) ?
C13 C24 . 1.425(3) ?
C14 C15 . 1.386(4) ?
C15 C34 . 1.426(3) ?
C15 C16 . 1.433(3) ?
C16 C31 . 1.430(3) ?
C21 C22 . 1.355(3) ?
C22 C23 . 1.406(4) ?
C23 C24 . 1.344(4) ?
C31 C32 . 1.357(4) ?
C32 C33 . 1.410(4) ?
C33 C34 . 1.343(4) ?
C10 N10 . 1.469(3) ?
N10 C50 . 1.461(3) ?
N10 C40 . 1.465(3) ?
C40 C41 . 1.498(4) ?
N40 C41 . 1.332(4) ?
N40 C45 . 1.350(5) ?
C41 C42 . 1.363(4) ?
C42 C43 . 1.383(6) ?
C43 C44 . 1.343(6) ?
C44 C45 . 1.347(6) ?
C50 C51 . 1.503(3) ?
N50 C51 . 1.327(3) ?
N50 C55 . 1.342(4) ?
C51 C52 . 1.376(4) ?
C52 C53 . 1.369(4) ?
C53 C54 . 1.350(5) ?
C54 C55 . 1.361(5) ?

loop_
_cod_related_entry_id
_cod_related_entry_database
_cod_related_entry_code
1 ChemSpider 8254762
